data_7016986
loop_
_publ_author_name
'Ip, Ho-Fai'
'Yi, Xiao-Yi'
'Wong, Wai-Yeung'
'Williams, Ian D.'
'Leung, Wa-Hung'

_publ_section_title
;
 Synthesis, structures and reactivity of ruthenium nitrosyl complexes
 containing Kl\"aui's oxygen tripodal ligand.
;
_journal_issue 41
_journal_name_full 'Dalton transactions (Cambridge, England : 2003)'
_journal_page_first 11043
_journal_page_last 11050
_journal_paper_doi 10.1039/c1dt10306g
_journal_volume 40
_journal_year 2011
_chemical_absolute_configuration ad
_chemical_formula_moiety 'C54 H86 Co2 N6 O18 P6 Ru2, 4(B0.5 F2), 0.5(C4 H10 O)'
_chemical_formula_sum 'C56 H91 B2 Co2 F8 N6 O18.5 P6 Ru2'
_chemical_formula_weight 1823.79
_chemical_name_systematic
;
?
;
_space_group_IT_number 5
_space_group_name_Hall 'C 2y'
_symmetry_cell_setting monoclinic
_symmetry_space_group_name_Hall 'C 2y'
_symmetry_space_group_name_H-M 'C 1 2 1'
_atom_sites_solution_hydrogens geom
_atom_sites_solution_primary direct
_atom_sites_solution_secondary difmap
_audit_creation_date 2011-07-05
_audit_creation_method
;
Olex2 1.1-beta
(compiled 2011.02.15 svn.r1672, GUI svn.r3494)
;
_cell_angle_alpha 90.00
_cell_angle_beta 103.057(2)
_cell_angle_gamma 90.00
_cell_formula_units_Z 4
_cell_length_a 21.501(3)
_cell_length_b 14.5812(19)
_cell_length_c 26.604(3)
_cell_measurement_reflns_used 5309
_cell_measurement_temperature 173.0
_cell_measurement_theta_max 23.68
_cell_measurement_theta_min 2.21
_cell_volume 8125.0(18)
_computing_cell_refinement 'SAINT v7.34A (Bruker, 2001)'
_computing_data_collection 'SMART (Bruker, 2001)'
_computing_data_reduction 'SAINT v7.34A (Bruker, 2001)'
_computing_molecular_graphics
;
O. V. Dolomanov, L. J. Bourhis, R. J. Gildea, J. A. K. Howard and H. Puschmann,
OLEX2: a complete structure solution, refinement and analysis program.
J. Appl. Cryst. (2009). 42, 339-341.
;
_computing_publication_material
;
O. V. Dolomanov, L. J. Bourhis, R. J. Gildea, J. A. K. Howard and H. Puschmann,
OLEX2: a complete structure solution, refinement and analysis program.
J. Appl. Cryst. (2009). 42, 339-341.
;
_computing_structure_refinement 'SHELXL-97 (Sheldrick, 1997)'
_computing_structure_solution 'SHELXS-97 (Sheldrick, 1990)'
_diffrn_ambient_temperature 175.0
_diffrn_detector_area_resol_mean 8
_diffrn_measured_fraction_theta_full 0.991
_diffrn_measured_fraction_theta_max 0.992
_diffrn_measurement_device_type 'Bruker SMART APEX CCD area detector'
_diffrn_measurement_method '\w and \f scans'
_diffrn_radiation_monochromator graphite
_diffrn_radiation_type MoK\a
_diffrn_radiation_wavelength 0.71073
_diffrn_reflns_av_R_equivalents 0.0453
_diffrn_reflns_av_unetI/netI 0.0912
_diffrn_reflns_limit_h_max 25
_diffrn_reflns_limit_h_min -26
_diffrn_reflns_limit_k_max 17
_diffrn_reflns_limit_k_min -17
_diffrn_reflns_limit_l_max 32
_diffrn_reflns_limit_l_min -32
_diffrn_reflns_number 29502
_diffrn_reflns_theta_full 25.00
_diffrn_reflns_theta_max 26.00
_diffrn_reflns_theta_min 1.78
_diffrn_source 'sealed tube'
_diffrn_source_current 40.0
_diffrn_source_power 2.0
_diffrn_source_target Mo
_diffrn_source_voltage 50.0
_exptl_absorpt_coefficient_mu 0.965
_exptl_absorpt_correction_T_max 1.00
_exptl_absorpt_correction_T_min 0.846418
_exptl_absorpt_correction_type multi-scan
_exptl_absorpt_process_details
;
SADABS-2004/1 (Bruker,2004) was used for absorption correction.
R(int) was 0.0396 before and 0.0282 after correction.
The Ratio of minimum to maximum transmission is 0.846418.
The \l/2 correction factor is 0.0015
;
_exptl_crystal_colour red
_exptl_crystal_density_diffrn 1.491
_exptl_crystal_density_method 'not measured'
_exptl_crystal_description plate
_exptl_crystal_F_000 3724
_exptl_crystal_size_max 0.2
_exptl_crystal_size_mid 0.18
_exptl_crystal_size_min 0.03
_refine_diff_density_max 0.869
_refine_diff_density_min -0.398
_refine_diff_density_rms 0.081
_refine_ls_abs_structure_details 'Flack H D (1983), Acta Cryst. A39, 876-881'
_refine_ls_abs_structure_Flack 0.022(17)
_refine_ls_extinction_method none
_refine_ls_goodness_of_fit_ref 1.035
_refine_ls_hydrogen_treatment constr
_refine_ls_matrix_type full
_refine_ls_number_parameters 885
_refine_ls_number_reflns 15493
_refine_ls_number_restraints 94
_refine_ls_restrained_S_all 1.044
_refine_ls_R_factor_all 0.0898
_refine_ls_R_factor_gt 0.0541
_refine_ls_shift/su_max 0.001
_refine_ls_shift/su_mean 0.000
_refine_ls_structure_factor_coef Fsqd
_refine_ls_weighting_details 'calc w=1/[\s^2^(Fo^2^)+(0.0384P)^2^+0.0000P] where P=(Fo^2^+2Fc^2^)/3'
_refine_ls_weighting_scheme calc
_refine_ls_wR_factor_gt 0.0971
_refine_ls_wR_factor_ref 0.1050
_reflns_number_gt 11008
_reflns_number_total 15493
_reflns_threshold_expression >2sigma(I)
_cod_data_source_file c1dt10306g.txt
_cod_data_source_block ip16
_cod_depositor_comments
;
The following automatic conversions were performed:

'_symmetry_cell_setting' value 'Monoclinic' changed to 'monoclinic'
according to /home/saulius/struct/CIF-dictionaries/cif_core.dic
dictionary named 'cif_core.dic' version 2.4.1 from
2010-06-29.

'_diffrn_source_target' value 'MO' changed to 'Mo'
according to /home/saulius/struct/CIF-dictionaries/cif_core.dic
dictionary named 'cif_core.dic' version 2.4.1 from 2010-06-29.

Automatic conversion script
Id: cif_fix_values 1715 2011-07-08 13:25:40Z adriana 
;
_cod_original_cell_volume 8124.9(18)
_cod_original_sg_symbol_H-M C2
_cod_original_formula_sum 'C56 H91 B2 Co2 F8 N6 O18.50 P6 Ru2'
_cod_database_code 7016986

loop_
_space_group_symop_id
_space_group_symop_operation_xyz
1 'x, y, z'
2 '-x, y, -z'
3 'x+1/2, y+1/2, z'
4 '-x+1/2, y+1/2, -z'

loop_
_atom_site_label
_atom_site_type_symbol
_atom_site_fract_x
_atom_site_fract_y
_atom_site_fract_z
_atom_site_U_iso_or_equiv
_atom_site_adp_type
_atom_site_occupancy
_atom_site_symmetry_multiplicity
_atom_site_calc_flag
_atom_site_refinement_flags
_atom_site_disorder_assembly
_atom_site_disorder_group
Ru1 Ru 0.28316(3) 0.22067(3) 0.338551(19) 0.03983(14) Uani 1 1 d . B .
Ru2 Ru 0.23924(3) 0.07083(3) 0.170073(18) 0.03724(13) Uani 1 1 d . B .
Co1 Co 0.20534(5) 0.44345(6) 0.37874(3) 0.0515(3) Uani 1 1 d . . .
Co2 Co 0.32728(4) -0.15383(6) 0.14693(3) 0.0394(2) Uani 1 1 d . . .
P1 P 0.15689(10) 0.34706(14) 0.32125(7) 0.0541(5) Uani 1 1 d . B .
P2 P 0.24405(10) 0.33252(14) 0.42999(6) 0.0511(5) Uani 1 1 d . B .
P3 P 0.28798(10) 0.44275(12) 0.34502(7) 0.0505(5) Uani 1 1 d . B .
P4 P 0.25226(8) -0.08886(11) 0.09065(6) 0.0382(4) Uani 1 1 d . . .
P5 P 0.37411(9) -0.02427(12) 0.16963(7) 0.0409(4) Uani 1 1 d . . .
P6 P 0.27113(9) -0.13987(11) 0.20457(7) 0.0431(4) Uani 1 1 d . L .
O1 O 0.1468(3) 0.3980(3) 0.26649(18) 0.0691(15) Uani 1 1 d . . .
O2 O 0.0837(2) 0.3332(4) 0.3221(2) 0.0836(17) Uani 1 1 d D . .
O3 O 0.1845(3) 0.2817(4) 0.4447(2) 0.0744(16) Uani 1 1 d . . .
O4 O 0.2810(3) 0.3650(4) 0.48538(17) 0.0743(17) Uani 1 1 d . . .
O5 O 0.3460(3) 0.4766(4) 0.38901(19) 0.0677(15) Uani 1 1 d . B .
O6 O 0.2850(3) 0.5209(3) 0.3042(2) 0.0788(18) Uani 1 1 d . B .
O7 O 0.1861(2) 0.2542(3) 0.31881(16) 0.0497(12) Uani 1 1 d . . .
O8 O 0.2869(2) 0.2626(3) 0.41288(15) 0.0436(11) Uani 1 1 d . . .
O9 O 0.3054(2) 0.3559(3) 0.32076(16) 0.0474(11) Uani 1 1 d . . .
N10 N 0.2753(3) 0.1773(3) 0.2705(2) 0.0390(13) Uani 1 1 d . . .
N20 N 0.2639(3) 0.1446(3) 0.2309(2) 0.0414(14) Uani 1 1 d . B .
O11 O 0.2033(2) -0.1615(3) 0.05796(17) 0.0551(12) Uani 1 1 d . J .
O12 O 0.2835(2) -0.0483(3) 0.04599(15) 0.0450(11) Uani 1 1 d . . .
O13 O 0.4324(2) -0.0057(3) 0.14422(17) 0.0523(12) Uani 1 1 d . . .
O14 O 0.4108(2) -0.0361(3) 0.22785(17) 0.0576(13) Uani 1 1 d . . .
O15 O 0.3005(3) -0.1924(3) 0.25637(18) 0.0687(16) Uani 1 1 d . L .
O16 O 0.2094(2) -0.1993(3) 0.18566(19) 0.0614(14) Uani 1 1 d . . .
O17 O 0.2112(2) -0.0164(3) 0.10753(15) 0.0394(11) Uani 1 1 d . . .
O18 O 0.3336(2) 0.0616(3) 0.16238(15) 0.0432(10) Uani 1 1 d . . .
O19 O 0.2533(2) -0.0450(3) 0.21932(15) 0.0428(11) Uani 1 1 d . . .
N1 N 0.3738(3) 0.1811(3) 0.36538(19) 0.0447(14) Uani 1 1 d . . .
N2 N 0.2691(3) 0.0932(3) 0.36395(19) 0.0434(14) Uani 1 1 d . . .
N3 N 0.2177(3) 0.1740(4) 0.1190(2) 0.0428(14) Uani 1 1 d . . .
N4 N 0.1463(2) 0.0869(3) 0.16870(18) 0.0402(13) Uani 1 1 d . . .
B1 B 0.5000 0.8922(9) 0.0000 0.063(4) Uani 1 2 d SD . .
F1 F 0.4886(2) 0.8379(4) 0.03922(19) 0.1053(18) Uani 1 1 d D . .
F2 F 0.5528(2) 0.9441(3) 0.01764(18) 0.0867(14) Uani 1 1 d D . .
B2 B 0.5000 0.8551(7) 0.5000 0.056(3) Uani 1 2 d SD . .
F3 F 0.5444(3) 0.9106(4) 0.4873(3) 0.131(2) Uani 1 1 d D . .
F4 F 0.4747(4) 0.8043(7) 0.4592(3) 0.254(5) Uani 1 1 d D . .
B3 B 0.0461(6) 0.8877(10) 0.3099(5) 0.185(10) Uani 1 1 d D . .
F5 F 0.0905(4) 0.9372(7) 0.2928(4) 0.099(3) Uiso 0.65 1 d PD A 1
F6 F 0.0521(4) 0.8952(5) 0.3602(3) 0.079(2) Uiso 0.65 1 d PD A 1
F7 F -0.0121(5) 0.9357(9) 0.2881(4) 0.153(4) Uiso 0.65 1 d PD A 1
F8 F 0.0341(9) 0.8043(10) 0.2908(6) 0.220(7) Uiso 0.65 1 d PD A 1
F5A F 0.0838(8) 0.9015(13) 0.2740(7) 0.110(7) Uiso 0.35 1 d PD A 2
F6A F 0.0838(9) 0.8094(12) 0.3280(8) 0.149(7) Uiso 0.35 1 d PD A 2
F7A F 0.0536(16) 0.9714(16) 0.3315(13) 0.281(17) Uiso 0.35 1 d PD A 2
F8A F -0.0105(7) 0.8618(14) 0.2891(6) 0.117(6) Uiso 0.35 1 d PD A 2
C1 C 0.1668(10) 0.5081(11) 0.4313(5) 0.056(4) Uiso 0.52 1 d PD B 1
H1 H 0.1610 0.4809 0.4644 0.067 Uiso 0.52 1 d PR B 1
C2 C 0.2135(8) 0.5517(14) 0.4247(7) 0.090(6) Uiso 0.52 1 d PD B 1
H2 H 0.2517 0.5673 0.4526 0.108 Uiso 0.52 1 d PR B 1
C3 C 0.2011(9) 0.5814(11) 0.3791(7) 0.064(4) Uiso 0.52 1 d PD B 1
H3 H 0.2290 0.6236 0.3643 0.077 Uiso 0.52 1 d PR B 1
C4 C 0.1464(8) 0.5537(11) 0.3578(5) 0.048(4) Uiso 0.52 1 d PD B 1
H4 H 0.1240 0.5694 0.3216 0.058 Uiso 0.52 1 d PR B 1
C5 C 0.1257(9) 0.5043(14) 0.3894(8) 0.091(7) Uiso 0.52 1 d PD B 1
H5 H 0.0822 0.4762 0.3828 0.109 Uiso 0.52 1 d PR B 1
C1A C 0.2087(5) 0.5300(8) 0.4428(4) 0.020(3) Uiso 0.48 1 d PD B 2
H1A H 0.2375 0.5209 0.4777 0.024 Uiso 0.48 1 d PR B 2
C2A C 0.2259(6) 0.5826(8) 0.3990(5) 0.030(3) Uiso 0.48 1 d PD B 2
H2A H 0.2671 0.6152 0.4000 0.035 Uiso 0.48 1 d PR B 2
C3A C 0.1678(7) 0.5770(10) 0.3532(5) 0.043(4) Uiso 0.48 1 d PD B 2
H3A H 0.1651 0.6042 0.3183 0.052 Uiso 0.48 1 d PR B 2
C4A C 0.1172(7) 0.5154(12) 0.3699(6) 0.055(5) Uiso 0.48 1 d PD B 2
H4A H 0.0757 0.4968 0.3468 0.066 Uiso 0.48 1 d PR B 2
C5A C 0.1412(7) 0.4874(9) 0.4259(5) 0.036(4) Uiso 0.48 1 d PD B 2
H5A H 0.1184 0.4481 0.4467 0.044 Uiso 0.48 1 d PR B 2
C6 C 0.3720(4) -0.2721(5) 0.1810(3) 0.060(2) Uani 1 1 d . . .
H6 H 0.3762 -0.2904 0.2179 0.072 Uiso 1 1 calc R . .
C7 C 0.3220(4) -0.2964(4) 0.1404(3) 0.054(2) Uani 1 1 d . . .
H7 H 0.2845 -0.3349 0.1432 0.065 Uiso 1 1 calc R . .
C8 C 0.3335(4) -0.2592(4) 0.0942(3) 0.0530(19) Uani 1 1 d . . .
H8 H 0.3067 -0.2670 0.0585 0.064 Uiso 1 1 calc R . .
C9 C 0.3913(4) -0.2117(5) 0.1090(4) 0.066(2) Uani 1 1 d . . .
H9 H 0.4128 -0.1782 0.0848 0.080 Uiso 1 1 calc R . .
C10 C 0.4151(4) -0.2183(5) 0.1624(4) 0.069(2) Uani 1 1 d . . .
H10 H 0.4564 -0.1929 0.1827 0.083 Uiso 1 1 calc R . .
C11 C 0.1203(5) 0.3451(7) 0.2200(3) 0.104(3) Uani 1 1 d . B .
H11A H 0.1530 0.3023 0.2129 0.125 Uiso 1 1 calc R . .
H11B H 0.0835 0.3084 0.2252 0.125 Uiso 1 1 calc R . .
C12 C 0.0999(5) 0.4058(7) 0.1767(3) 0.099(3) Uani 1 1 d . . .
H12A H 0.0824 0.3697 0.1456 0.148 Uiso 1 1 calc R B .
H12B H 0.1364 0.4417 0.1715 0.148 Uiso 1 1 calc R . .
H12C H 0.0669 0.4473 0.1835 0.148 Uiso 1 1 calc R . .
C13 C 0.0580(15) 0.2667(18) 0.3506(10) 0.132(14) Uiso 0.60 1 d PD B 1
H13A H 0.0295 0.2957 0.3706 0.159 Uiso 0.60 1 calc PR B 1
H13B H 0.0923 0.2331 0.3746 0.159 Uiso 0.60 1 calc PR B 1
C14 C 0.0208(11) 0.2035(14) 0.3094(8) 0.117(7) Uiso 0.60 1 d PD B 1
H14A H -0.0118 0.2388 0.2854 0.176 Uiso 0.60 1 calc PR B 1
H14B H 0.0001 0.1555 0.3256 0.176 Uiso 0.60 1 calc PR B 1
H14C H 0.0500 0.1753 0.2904 0.176 Uiso 0.60 1 calc PR B 1
C13A C 0.0634(13) 0.2486(17) 0.3453(10) 0.061(9) Uiso 0.40 1 d PD B 2
H13C H 0.0661 0.2567 0.3827 0.074 Uiso 0.40 1 calc PR B 2
H13D H 0.0897 0.1952 0.3401 0.074 Uiso 0.40 1 calc PR B 2
C14A C -0.0047(15) 0.238(3) 0.3160(16) 0.19(2) Uiso 0.40 1 d PD B 2
H14D H -0.0055 0.2172 0.2808 0.285 Uiso 0.40 1 calc PR B 2
H14E H -0.0269 0.2965 0.3149 0.285 Uiso 0.40 1 calc PR B 2
H14F H -0.0260 0.1920 0.3333 0.285 Uiso 0.40 1 calc PR B 2
C15 C 0.1951(4) 0.2018(7) 0.4777(3) 0.089(3) Uani 1 1 d D B .
H15A H 0.2331 0.2123 0.5061 0.107 Uiso 0.50 1 calc PR C 1
H15B H 0.2041 0.1484 0.4575 0.107 Uiso 0.50 1 calc PR C 1
H15C H 0.2077 0.2209 0.5144 0.107 Uiso 0.50 1 calc PR C 2
H15D H 0.2299 0.1640 0.4698 0.107 Uiso 0.50 1 calc PR C 2
C16 C 0.1404(8) 0.1811(13) 0.4997(8) 0.090(6) Uiso 0.50 1 d PD B 1
H16A H 0.1359 0.2289 0.5245 0.135 Uiso 0.50 1 calc PR B 1
H16B H 0.1470 0.1216 0.5173 0.135 Uiso 0.50 1 calc PR B 1
H16C H 0.1017 0.1787 0.4721 0.135 Uiso 0.50 1 calc PR B 1
C16A C 0.1342(8) 0.1471(13) 0.4687(8) 0.094(6) Uiso 0.50 1 d PD B 2
H16D H 0.1009 0.1835 0.4790 0.141 Uiso 0.50 1 calc PR B 2
H16E H 0.1414 0.0906 0.4891 0.141 Uiso 0.50 1 calc PR B 2
H16F H 0.1207 0.1316 0.4320 0.141 Uiso 0.50 1 calc PR B 2
C17 C 0.3498(6) 0.3705(7) 0.5000(4) 0.104(4) Uani 1 1 d D B .
H17A H 0.3584 0.4136 0.5295 0.125 Uiso 0.35 1 calc PR D 1
H17B H 0.3617 0.4037 0.4712 0.125 Uiso 0.35 1 calc PR D 1
H17C H 0.3633 0.4242 0.5226 0.125 Uiso 0.65 1 calc PR D 2
H17D H 0.3679 0.3760 0.4691 0.125 Uiso 0.65 1 calc PR D 2
C18 C 0.3999(19) 0.299(3) 0.5146(19) 0.17(2) Uiso 0.35 1 d PD B 1
H18A H 0.3836 0.2486 0.5327 0.259 Uiso 0.35 1 calc PR B 1
H18B H 0.4379 0.3252 0.5372 0.259 Uiso 0.35 1 calc PR B 1
H18C H 0.4110 0.2745 0.4833 0.259 Uiso 0.35 1 calc PR B 1
C18A C 0.3723(9) 0.2804(11) 0.5293(7) 0.109(6) Uiso 0.65 1 d PD B 2
H18D H 0.3536 0.2757 0.5596 0.163 Uiso 0.65 1 calc PR B 2
H18E H 0.4190 0.2806 0.5405 0.163 Uiso 0.65 1 calc PR B 2
H18F H 0.3586 0.2280 0.5065 0.163 Uiso 0.65 1 calc PR B 2
C19 C 0.4094(5) 0.4887(7) 0.3792(4) 0.094(3) Uani 1 1 d D . .
H19A H 0.4303 0.4280 0.3803 0.113 Uiso 0.50 1 calc PR E 1
H19B H 0.4051 0.5138 0.3439 0.113 Uiso 0.50 1 calc PR E 1
H19C H 0.4098 0.5439 0.3576 0.113 Uiso 0.50 1 calc PR E 2
H19D H 0.4202 0.4350 0.3600 0.113 Uiso 0.50 1 calc PR E 2
C20 C 0.4497(8) 0.5485(12) 0.4152(6) 0.070(5) Uiso 0.50 1 d PD F 1
H20A H 0.4235 0.5954 0.4269 0.105 Uiso 0.50 1 calc PR F 1
H20B H 0.4806 0.5783 0.3985 0.105 Uiso 0.50 1 calc PR F 1
H20C H 0.4725 0.5129 0.4449 0.105 Uiso 0.50 1 calc PR F 1
C20A C 0.4584(9) 0.4990(16) 0.4288(7) 0.100(7) Uiso 0.50 1 d PD F 2
H20D H 0.4444 0.5459 0.4502 0.150 Uiso 0.50 1 calc PR F 2
H20E H 0.4993 0.5174 0.4214 0.150 Uiso 0.50 1 calc PR F 2
H20F H 0.4637 0.4404 0.4473 0.150 Uiso 0.50 1 calc PR F 2
C21 C 0.2761(7) 0.5032(8) 0.2493(4) 0.128(5) Uani 1 1 d D . .
H21A H 0.2463 0.5484 0.2290 0.153 Uiso 0.60 1 calc PR G 1
H21B H 0.2586 0.4408 0.2408 0.153 Uiso 0.60 1 calc PR G 1
H21C H 0.2575 0.4411 0.2420 0.153 Uiso 0.40 1 calc PR G 2
H21D H 0.3185 0.5026 0.2407 0.153 Uiso 0.40 1 calc PR G 2
C22 C 0.3410(12) 0.512(2) 0.2376(12) 0.224(14) Uiso 0.60 1 d PD H 1
H22A H 0.3606 0.5696 0.2516 0.335 Uiso 0.60 1 calc PR H 1
H22B H 0.3369 0.5103 0.2002 0.335 Uiso 0.60 1 calc PR H 1
H22C H 0.3679 0.4604 0.2535 0.335 Uiso 0.60 1 calc PR H 1
C22A C 0.235(2) 0.569(3) 0.2146(16) 0.25(2) Uiso 0.40 1 d PD H 2
H22D H 0.2514 0.5784 0.1835 0.380 Uiso 0.40 1 calc PR H 2
H22E H 0.2346 0.6279 0.2324 0.380 Uiso 0.40 1 calc PR H 2
H22F H 0.1912 0.5450 0.2048 0.380 Uiso 0.40 1 calc PR H 2
C31 C 0.1388(5) -0.1715(7) 0.0633(4) 0.104(3) Uani 1 1 d D . .
H31A H 0.1379 -0.1622 0.1000 0.125 Uiso 0.50 1 calc PR I 1
H31B H 0.1126 -0.1226 0.0431 0.125 Uiso 0.50 1 calc PR I 1
H31C H 0.1180 -0.1107 0.0620 0.125 Uiso 0.50 1 calc PR I 2
H31D H 0.1381 -0.2008 0.0967 0.125 Uiso 0.50 1 calc PR I 2
C32 C 0.1104(9) -0.2579(11) 0.0470(8) 0.087(6) Uiso 0.50 1 d PD J 1
H32A H 0.1226 -0.2769 0.0152 0.130 Uiso 0.50 1 calc PR J 1
H32B H 0.0639 -0.2525 0.0405 0.130 Uiso 0.50 1 calc PR J 1
H32C H 0.1253 -0.3037 0.0740 0.130 Uiso 0.50 1 calc PR J 1
C32A C 0.1050(9) -0.2294(12) 0.0201(7) 0.079(5) Uiso 0.50 1 d PD J 2
H32D H 0.0892 -0.1910 -0.0103 0.119 Uiso 0.50 1 calc PR J 2
H32E H 0.0690 -0.2601 0.0299 0.119 Uiso 0.50 1 calc PR J 2
H32F H 0.1344 -0.2756 0.0120 0.119 Uiso 0.50 1 calc PR J 2
C33 C 0.2453(4) 0.0075(5) 0.0063(3) 0.066(2) Uani 1 1 d . . .
H33A H 0.2254 0.0578 0.0222 0.079 Uiso 1 1 calc R . .
H33B H 0.2108 -0.0300 -0.0149 0.079 Uiso 1 1 calc R . .
C34 C 0.2849(5) 0.0463(6) -0.0267(3) 0.102(3) Uani 1 1 d . . .
H34A H 0.2582 0.0836 -0.0539 0.152 Uiso 1 1 calc R . .
H34B H 0.3045 -0.0036 -0.0424 0.152 Uiso 1 1 calc R . .
H34C H 0.3184 0.0847 -0.0058 0.152 Uiso 1 1 calc R . .
C35 C 0.4247(4) 0.0382(5) 0.0941(2) 0.059(2) Uani 1 1 d . . .
H35A H 0.3888 0.0824 0.0888 0.070 Uiso 1 1 calc R . .
H35B H 0.4150 -0.0084 0.0664 0.070 Uiso 1 1 calc R . .
C36 C 0.4856(4) 0.0872(6) 0.0926(3) 0.083(3) Uani 1 1 d . . .
H36A H 0.4814 0.1166 0.0588 0.124 Uiso 1 1 calc R . .
H36B H 0.5209 0.0430 0.0981 0.124 Uiso 1 1 calc R . .
H36C H 0.4944 0.1339 0.1197 0.124 Uiso 1 1 calc R . .
C37 C 0.4330(4) 0.0464(6) 0.2603(3) 0.075(2) Uani 1 1 d . . .
H37A H 0.4028 0.0976 0.2488 0.090 Uiso 1 1 calc R . .
H37B H 0.4327 0.0325 0.2967 0.090 Uiso 1 1 calc R . .
C38 C 0.4937(6) 0.0736(9) 0.2574(4) 0.133(4) Uani 1 1 d . . .
H38A H 0.5061 0.1278 0.2792 0.199 Uiso 1 1 calc R . .
H38B H 0.4940 0.0887 0.2216 0.199 Uiso 1 1 calc R . .
H38C H 0.5239 0.0237 0.2694 0.199 Uiso 1 1 calc R . .
C39 C 0.3338(5) -0.1528(6) 0.3035(3) 0.088(3) Uani 1 1 d D . .
H39A H 0.3030 -0.1177 0.3185 0.106 Uiso 0.45 1 calc PR K 1
H39B H 0.3655 -0.1087 0.2958 0.106 Uiso 0.45 1 calc PR K 1
H39C H 0.3115 -0.0972 0.3116 0.106 Uiso 0.55 1 calc PR K 2
H39D H 0.3778 -0.1358 0.3015 0.106 Uiso 0.55 1 calc PR K 2
C40 C 0.3683(13) -0.2202(16) 0.3436(9) 0.113(10) Uiso 0.45 1 d PD L 1
H40A H 0.3399 -0.2718 0.3461 0.169 Uiso 0.45 1 calc PR L 1
H40B H 0.3806 -0.1895 0.3771 0.169 Uiso 0.45 1 calc PR L 1
H40C H 0.4066 -0.2429 0.3334 0.169 Uiso 0.45 1 calc PR L 1
C40A C 0.3350(9) -0.2264(9) 0.3443(6) 0.067(4) Uiso 0.55 1 d PD L 2
H40D H 0.2912 -0.2447 0.3445 0.100 Uiso 0.55 1 calc PR L 2
H40E H 0.3558 -0.2021 0.3783 0.100 Uiso 0.55 1 calc PR L 2
H40F H 0.3588 -0.2799 0.3364 0.100 Uiso 0.55 1 calc PR L 2
C41 C 0.1568(7) -0.2021(8) 0.2123(5) 0.047(3) Uiso 0.60 1 d PD M 1
H41A H 0.1218 -0.1613 0.1947 0.057 Uiso 0.60 1 calc PR M 1
H41B H 0.1718 -0.1808 0.2483 0.057 Uiso 0.60 1 calc PR M 1
C42 C 0.1331(9) -0.2996(10) 0.2117(6) 0.089(5) Uiso 0.60 1 d PD M 1
H42A H 0.1122 -0.3169 0.1763 0.134 Uiso 0.60 1 calc PR M 1
H42B H 0.1023 -0.3044 0.2337 0.134 Uiso 0.60 1 calc PR M 1
H42C H 0.1692 -0.3407 0.2246 0.134 Uiso 0.60 1 calc PR M 1
C41A C 0.1766(10) -0.2249(17) 0.2284(9) 0.074(8) Uiso 0.40 1 d PD M 2
H41C H 0.1725 -0.1715 0.2504 0.088 Uiso 0.40 1 calc PR M 2
H41D H 0.1991 -0.2752 0.2501 0.088 Uiso 0.40 1 calc PR M 2
C42A C 0.1111(11) -0.256(2) 0.1957(10) 0.105(9) Uiso 0.40 1 d PD M 2
H42D H 0.1169 -0.3105 0.1757 0.158 Uiso 0.40 1 calc PR M 2
H42E H 0.0924 -0.2066 0.1722 0.158 Uiso 0.40 1 calc PR M 2
H42F H 0.0826 -0.2708 0.2186 0.158 Uiso 0.40 1 calc PR M 2
C51 C 0.4260(3) 0.2271(5) 0.3598(3) 0.0520(17) Uani 1 1 d . B .
H51 H 0.4206 0.2792 0.3378 0.062 Uiso 1 1 calc R . .
C52 C 0.4861(4) 0.2023(6) 0.3843(3) 0.067(2) Uani 1 1 d . . .
H52 H 0.5219 0.2352 0.3785 0.080 Uiso 1 1 calc R B .
C53 C 0.4944(4) 0.1284(6) 0.4179(4) 0.073(2) Uani 1 1 d . B .
H53 H 0.5356 0.1116 0.4371 0.087 Uiso 1 1 calc R . .
C54 C 0.4404(4) 0.0795(6) 0.4225(3) 0.064(2) Uani 1 1 d . . .
H54 H 0.4448 0.0273 0.4444 0.077 Uiso 1 1 calc R B .
C55 C 0.3815(4) 0.1055(5) 0.3961(3) 0.0489(18) Uani 1 1 d . B .
C56 C 0.3219(4) 0.0557(5) 0.3947(2) 0.0459(18) Uani 1 1 d . B .
C57 C 0.3179(4) -0.0257(5) 0.4206(3) 0.060(2) Uani 1 1 d . . .
H57 H 0.3546 -0.0516 0.4427 0.072 Uiso 1 1 calc R B .
C58 C 0.2600(5) -0.0676(6) 0.4137(3) 0.068(2) Uani 1 1 d . B .
H58 H 0.2565 -0.1227 0.4319 0.081 Uiso 1 1 calc R . .
C59 C 0.2072(5) -0.0330(5) 0.3815(3) 0.070(3) Uani 1 1 d . . .
H59 H 0.1674 -0.0640 0.3761 0.084 Uiso 1 1 calc R B .
C60 C 0.2133(4) 0.0499(5) 0.3568(3) 0.0542(19) Uani 1 1 d . B .
H60 H 0.1769 0.0758 0.3343 0.065 Uiso 1 1 calc R . .
C61 C 0.2594(4) 0.2155(5) 0.0957(3) 0.0564(19) Uani 1 1 d . M .
H61 H 0.3038 0.2030 0.1070 0.068 Uiso 1 1 calc R . .
C62 C 0.2384(5) 0.2763(5) 0.0554(3) 0.069(2) Uani 1 1 d . . .
H62 H 0.2682 0.3025 0.0381 0.083 Uiso 1 1 calc R M .
C63 C 0.1758(5) 0.2988(5) 0.0403(3) 0.064(2) Uani 1 1 d . M .
H63 H 0.1613 0.3430 0.0141 0.076 Uiso 1 1 calc R . .
C64 C 0.1342(4) 0.2549(5) 0.0646(3) 0.062(2) Uani 1 1 d . . .
H64 H 0.0898 0.2677 0.0540 0.074 Uiso 1 1 calc R M .
C65 C 0.1546(4) 0.1941(4) 0.1032(2) 0.0420(17) Uani 1 1 d . M .
C66 C 0.1132(3) 0.1455(4) 0.1314(2) 0.0441(17) Uani 1 1 d . M .
C67 C 0.0487(4) 0.1588(5) 0.1243(3) 0.062(2) Uani 1 1 d . . .
H67 H 0.0268 0.2001 0.0987 0.074 Uiso 1 1 calc R M .
C68 C 0.0166(4) 0.1112(5) 0.1549(3) 0.069(2) Uani 1 1 d . M .
H68 H -0.0283 0.1178 0.1498 0.083 Uiso 1 1 calc R . .
C69 C 0.0490(4) 0.0537(5) 0.1933(3) 0.066(2) Uani 1 1 d . . .
H69 H 0.0272 0.0212 0.2150 0.079 Uiso 1 1 calc R M .
C70 C 0.1132(4) 0.0452(4) 0.1987(3) 0.056(2) Uani 1 1 d . M .
H70 H 0.1358 0.0071 0.2257 0.068 Uiso 1 1 calc R . .
C1S C 0.9534(12) 1.0549(17) 0.0070(10) 0.155(10) Uiso 0.50 1 d PD . .
H1SA H 0.9821 1.0755 -0.0146 0.232 Uiso 0.50 1 calc PR . .
H1SB H 0.9459 1.1054 0.0292 0.232 Uiso 0.50 1 calc PR . .
H1SC H 0.9126 1.0354 -0.0151 0.232 Uiso 0.50 1 calc PR . .
C2S C 0.9833(10) 0.9759(15) 0.0398(8) 0.116(7) Uiso 0.50 1 d PD . .
H2SA H 0.9897 0.9236 0.0178 0.139 Uiso 0.50 1 calc PR . .
H2SB H 1.0253 0.9941 0.0613 0.139 Uiso 0.50 1 calc PR . .
O3S O 0.9414(9) 0.9505(13) 0.0715(7) 0.157(6) Uiso 0.50 1 d PD . .
C4S C 0.9669(12) 0.8698(17) 0.1004(10) 0.152(10) Uiso 0.50 1 d PD . .
H4SA H 1.0069 0.8824 0.1263 0.183 Uiso 0.50 1 calc PR . .
H4SB H 0.9732 0.8182 0.0780 0.183 Uiso 0.50 1 calc PR . .
C5S C 0.9126(11) 0.8560(17) 0.1238(9) 0.124(8) Uiso 0.50 1 d PD . .
H5SA H 0.9203 0.8023 0.1465 0.187 Uiso 0.50 1 calc PR . .
H5SB H 0.8740 0.8461 0.0966 0.187 Uiso 0.50 1 calc PR . .
H5SC H 0.9069 0.9103 0.1439 0.187 Uiso 0.50 1 calc PR . .

loop_
_atom_site_aniso_label
_atom_site_aniso_U_11
_atom_site_aniso_U_22
_atom_site_aniso_U_33
_atom_site_aniso_U_23
_atom_site_aniso_U_13
_atom_site_aniso_U_12
Ru1 0.0505(4) 0.0388(3) 0.0327(3) -0.0049(2) 0.0149(3) 0.0012(3)
Ru2 0.0503(3) 0.0335(3) 0.0324(3) -0.0027(2) 0.0188(3) 0.0026(3)
Co1 0.0632(7) 0.0517(6) 0.0402(5) -0.0069(5) 0.0133(5) 0.0155(5)
Co2 0.0413(5) 0.0371(5) 0.0410(5) -0.0044(4) 0.0118(4) 0.0033(4)
P1 0.0553(13) 0.0617(12) 0.0443(10) -0.0058(10) 0.0091(9) 0.0123(11)
P2 0.0651(13) 0.0566(11) 0.0347(9) -0.0030(10) 0.0178(9) 0.0132(11)
P3 0.0696(14) 0.0403(10) 0.0444(11) -0.0036(9) 0.0187(11) 0.0029(10)
P4 0.0388(11) 0.0406(9) 0.0365(9) -0.0097(8) 0.0111(8) 0.0017(8)
P5 0.0407(11) 0.0467(10) 0.0363(9) -0.0036(8) 0.0110(9) -0.0043(8)
P6 0.0530(12) 0.0374(9) 0.0423(10) -0.0010(8) 0.0179(9) 0.0000(8)
O1 0.093(4) 0.065(3) 0.042(3) -0.002(3) -0.002(3) 0.008(3)
O2 0.055(4) 0.093(4) 0.100(4) -0.014(4) 0.012(3) 0.015(3)
O3 0.073(4) 0.080(4) 0.080(4) 0.027(3) 0.039(3) 0.020(3)
O4 0.096(5) 0.087(4) 0.032(3) -0.017(3) -0.001(3) 0.028(4)
O5 0.067(4) 0.075(4) 0.063(3) -0.024(3) 0.021(3) -0.007(3)
O6 0.129(6) 0.045(3) 0.071(4) 0.008(3) 0.039(4) 0.010(3)
O7 0.050(3) 0.053(3) 0.046(3) -0.007(2) 0.012(2) -0.003(2)
O8 0.052(3) 0.047(3) 0.034(2) -0.009(2) 0.014(2) 0.009(2)
O9 0.059(3) 0.044(3) 0.041(2) -0.004(2) 0.018(2) 0.005(2)
N10 0.051(4) 0.037(3) 0.034(3) -0.004(3) 0.019(3) -0.001(3)
N20 0.047(4) 0.038(3) 0.042(3) 0.004(3) 0.016(3) -0.001(3)
O11 0.045(3) 0.061(3) 0.058(3) -0.027(3) 0.008(2) 0.001(3)
O12 0.046(3) 0.053(3) 0.036(2) 0.004(2) 0.011(2) 0.011(2)
O13 0.044(3) 0.057(3) 0.056(3) 0.002(2) 0.010(2) -0.004(2)
O14 0.055(3) 0.067(3) 0.044(3) 0.000(2) -0.003(2) -0.010(3)
O15 0.118(5) 0.047(3) 0.046(3) 0.003(2) 0.028(3) 0.021(3)
O16 0.063(4) 0.054(3) 0.079(4) -0.013(3) 0.043(3) -0.017(3)
O17 0.043(3) 0.043(2) 0.033(2) -0.006(2) 0.010(2) 0.007(2)
O18 0.050(3) 0.034(2) 0.052(2) -0.012(2) 0.023(2) -0.004(2)
O19 0.063(3) 0.034(2) 0.037(2) 0.0045(19) 0.024(2) 0.006(2)
N1 0.059(4) 0.041(3) 0.039(3) -0.001(3) 0.020(3) 0.006(3)
N2 0.058(4) 0.042(3) 0.036(3) -0.004(2) 0.020(3) -0.005(3)
N3 0.059(4) 0.039(3) 0.035(3) -0.005(2) 0.020(3) 0.006(3)
N4 0.051(3) 0.038(3) 0.040(3) 0.001(3) 0.027(3) 0.008(3)
B1 0.042(8) 0.107(11) 0.043(7) 0.000 0.013(6) 0.000
F1 0.085(4) 0.130(4) 0.121(4) 0.054(4) 0.067(3) 0.011(3)
F2 0.067(3) 0.100(4) 0.089(3) -0.003(3) 0.010(3) -0.022(3)
B2 0.016(6) 0.036(6) 0.098(10) 0.000 -0.022(6) 0.000
F3 0.133(5) 0.112(4) 0.174(6) -0.056(4) 0.091(5) -0.032(4)
F4 0.184(9) 0.313(13) 0.261(10) -0.135(9) 0.046(8) -0.127(9)
B3 0.167(19) 0.160(18) 0.159(19) 0.033(14) -0.110(16) -0.067(15)
C6 0.062(5) 0.047(4) 0.063(5) -0.007(4) -0.001(4) 0.017(4)
C7 0.060(5) 0.033(4) 0.073(5) 0.002(4) 0.024(5) 0.011(3)
C8 0.069(6) 0.041(4) 0.054(4) -0.009(3) 0.023(4) 0.015(4)
C9 0.072(6) 0.060(5) 0.084(6) 0.016(4) 0.053(5) 0.033(5)
C10 0.051(5) 0.055(5) 0.096(7) -0.022(5) 0.003(5) 0.023(4)
C11 0.141(9) 0.093(7) 0.063(6) -0.027(6) -0.010(6) -0.001(7)
C12 0.140(10) 0.092(7) 0.052(5) -0.009(5) -0.003(6) 0.022(7)
C15 0.085(7) 0.110(8) 0.076(6) 0.037(6) 0.027(5) 0.012(6)
C17 0.119(10) 0.124(9) 0.063(6) -0.037(6) 0.008(6) -0.032(7)
C19 0.084(7) 0.112(8) 0.094(7) -0.029(6) 0.033(6) -0.025(6)
C21 0.177(14) 0.110(9) 0.097(9) 0.041(7) 0.034(9) 0.026(9)
C31 0.080(7) 0.128(9) 0.101(7) -0.048(7) 0.014(6) -0.059(7)
C33 0.086(6) 0.070(5) 0.045(4) 0.001(4) 0.022(5) 0.006(5)
C34 0.129(9) 0.099(7) 0.085(6) 0.043(6) 0.042(7) 0.023(6)
C35 0.071(6) 0.074(5) 0.040(4) 0.003(4) 0.034(4) -0.002(4)
C36 0.087(6) 0.079(6) 0.086(6) 0.010(5) 0.029(5) -0.027(5)
C37 0.053(6) 0.088(6) 0.079(6) -0.011(5) 0.004(5) -0.017(5)
C38 0.116(10) 0.162(11) 0.109(8) -0.051(9) 0.002(7) -0.020(9)
C39 0.143(9) 0.058(5) 0.058(5) 0.020(5) 0.013(6) 0.010(6)
C51 0.050(5) 0.051(4) 0.059(4) 0.000(4) 0.019(4) 0.002(4)
C52 0.053(6) 0.070(6) 0.081(6) 0.000(5) 0.026(5) -0.003(4)
C53 0.043(5) 0.084(6) 0.092(7) -0.003(5) 0.016(5) 0.023(5)
C54 0.069(6) 0.058(5) 0.066(5) 0.017(4) 0.019(4) 0.028(5)
C55 0.064(5) 0.047(4) 0.041(4) -0.008(3) 0.023(4) 0.008(4)
C56 0.059(5) 0.054(5) 0.028(3) -0.003(3) 0.017(3) 0.013(4)
C57 0.084(6) 0.056(5) 0.045(4) 0.008(4) 0.021(4) 0.009(4)
C58 0.091(7) 0.065(5) 0.055(5) 0.014(4) 0.034(5) -0.014(5)
C59 0.085(7) 0.067(6) 0.066(5) 0.001(4) 0.032(5) -0.031(5)
C60 0.054(5) 0.061(5) 0.051(4) -0.006(4) 0.020(4) -0.010(4)
C61 0.073(5) 0.049(4) 0.055(4) 0.005(4) 0.031(4) 0.007(4)
C62 0.111(8) 0.052(5) 0.057(5) 0.010(4) 0.047(5) -0.005(5)
C63 0.081(7) 0.057(5) 0.059(5) 0.016(4) 0.027(5) 0.010(4)
C64 0.077(6) 0.069(5) 0.041(4) 0.004(4) 0.014(4) 0.020(4)
C65 0.058(5) 0.032(3) 0.040(4) -0.001(3) 0.018(4) 0.014(3)
C66 0.055(5) 0.045(4) 0.036(4) -0.002(3) 0.019(4) 0.006(3)
C67 0.043(5) 0.072(5) 0.070(5) 0.014(4) 0.014(4) 0.011(4)
C68 0.058(6) 0.066(5) 0.091(6) 0.003(5) 0.033(5) 0.014(4)
C69 0.055(5) 0.065(5) 0.091(6) 0.016(5) 0.046(5) -0.001(4)
C70 0.077(6) 0.044(4) 0.056(4) 0.008(3) 0.031(4) 0.015(4)

loop_
_atom_type_symbol
_atom_type_description
_atom_type_scat_dispersion_real
_atom_type_scat_dispersion_imag
_atom_type_scat_source
C C 0.0033 0.0016 'International Tables Vol C Tables 4.2.6.8 and 6.1.1.4'
H H 0.0000 0.0000 'International Tables Vol C Tables 4.2.6.8 and 6.1.1.4'
B B 0.0013 0.0007 'International Tables Vol C Tables 4.2.6.8 and 6.1.1.4'
Co Co 0.3494 0.9721 'International Tables Vol C Tables 4.2.6.8 and 6.1.1.4'
F F 0.0171 0.0103 'International Tables Vol C Tables 4.2.6.8 and 6.1.1.4'
N N 0.0061 0.0033 'International Tables Vol C Tables 4.2.6.8 and 6.1.1.4'
O O 0.0106 0.0060 'International Tables Vol C Tables 4.2.6.8 and 6.1.1.4'
P P 0.1023 0.0942 'International Tables Vol C Tables 4.2.6.8 and 6.1.1.4'
Ru Ru -1.2594 0.8363 'International Tables Vol C Tables 4.2.6.8 and 6.1.1.4'

loop_
_geom_angle_atom_site_label_1
_geom_angle_atom_site_label_2
_geom_angle_atom_site_label_3
_geom_angle
_geom_angle_site_symmetry_1
_geom_angle_site_symmetry_3
O7 Ru1 O9 89.37(17) . .
O8 Ru1 O7 89.53(17) . .
O8 Ru1 O9 88.65(16) . .
N10 Ru1 O7 88.3(2) . .
N10 Ru1 O8 176.4(2) . .
N10 Ru1 O9 94.23(18) . .
N10 Ru1 N1 96.5(2) . .
N10 Ru1 N2 91.4(2) . .
N1 Ru1 O7 172.80(19) . .
N1 Ru1 O8 85.40(18) . .
N1 Ru1 O9 95.6(2) . .
N1 Ru1 N2 79.8(2) . .
N2 Ru1 O7 94.7(2) . .
N2 Ru1 O8 85.87(18) . .
N2 Ru1 O9 173.1(2) . .
N20 Ru2 O17 175.95(19) . .
N20 Ru2 O18 91.67(19) . .
N20 Ru2 O19 87.22(19) . .
N20 Ru2 N3 97.4(2) . .
N20 Ru2 N4 92.0(2) . .
O17 Ru2 O18 89.72(15) . .
O17 Ru2 O19 88.98(16) . .
O18 Ru2 O19 90.17(16) . .
N3 Ru2 O17 86.30(18) . .
N3 Ru2 O18 93.6(2) . .
N3 Ru2 O19 174.0(2) . .
N4 Ru2 O17 87.04(18) . .
N4 Ru2 O18 172.86(18) . .
N4 Ru2 O19 96.14(19) . .
N4 Ru2 N3 79.9(2) . .
P2 Co1 P1 90.87(8) . .
P2 Co1 C3A 159.8(4) . .
P2 Co1 C5A 93.5(3) . .
C1 Co1 P1 126.0(6) . .
C1 Co1 P2 94.2(4) . .
C1 Co1 C3 60.2(5) . .
C1 Co1 C4 59.6(5) . .
C1 Co1 C1A 26.2(5) . .
C1 Co1 C2A 58.0(5) . .
C1 Co1 C3A 67.2(5) . .
C1 Co1 C4A 49.6(6) . .
C1 Co1 C5A 16.5(5) . .
C2 Co1 P1 156.3(5) . .
C2 Co1 P2 103.9(6) . .
C2 Co1 C1 36.0(4) . .
C2 Co1 C3 36.7(4) . .
C2 Co1 C4 60.3(6) . .
C2 Co1 C5 61.3(7) . .
C2 Co1 C1A 16.6(6) . .
C2 Co1 C2A 25.3(5) . .
C2 Co1 C3A 56.6(6) . .
C2 Co1 C4A 68.2(6) . .
C2 Co1 C5A 52.0(6) . .
C3 Co1 P1 129.6(6) . .
C3 Co1 P2 139.2(6) . .
C3 Co1 C4 35.9(4) . .
C3 Co1 C1A 52.5(5) . .
C3 Co1 C2A 18.2(5) . .
C3 Co1 C3A 24.0(5) . .
C3 Co1 C4A 57.9(5) . .
C3 Co1 C5A 70.4(5) . .
C4 Co1 P1 98.5(4) . .
C4 Co1 P2 152.7(4) . .
C4 Co1 C1A 69.9(4) . .
C4 Co1 C2A 53.0(5) . .
C4 Co1 C3A 16.3(4) . .
C4 Co1 C4A 26.2(4) . .
C4 Co1 C5A 59.2(5) . .
C5 Co1 P1 95.6(6) . .
C5 Co1 P2 117.5(6) . .
C5 Co1 C1 36.5(5) . .
C5 Co1 C3 61.1(6) . .
C5 Co1 C4 36.3(4) . .
C5 Co1 C1A 59.7(6) . .
C5 Co1 C2A 71.1(6) . .
C5 Co1 C3A 51.3(5) . .
C5 Co1 C4A 14.4(6) . .
C5 Co1 C5A 27.0(6) . .
C1A Co1 P1 152.0(3) . .
C1A Co1 P2 90.0(3) . .
C1A Co1 C2A 41.8(3) . .
C1A Co1 C3A 69.9(5) . .
C1A Co1 C4A 70.3(5) . .
C1A Co1 C5A 42.5(4) . .
C2A Co1 P1 147.2(4) . .
C2A Co1 P2 121.9(4) . .
C2A Co1 C3A 42.1(4) . .
C2A Co1 C4A 71.7(5) . .
C2A Co1 C5A 72.1(5) . .
C3A Co1 P1 106.1(4) . .
C3A Co1 C5A 70.9(5) . .
C4A Co1 P1 88.1(4) . .
C4A Co1 P2 130.2(4) . .
C4A Co1 C3A 42.4(4) . .
C4A Co1 C5A 41.4(4) . .
C5A Co1 P1 109.6(4) . .
P4 Co2 P5 92.19(7) . .
P4 Co2 P6 90.07(7) . .
P5 Co2 P6 91.09(7) . .
C6 Co2 P4 150.1(2) . .
C6 Co2 P5 117.6(2) . .
C6 Co2 P6 92.6(2) . .
C6 Co2 C7 38.9(3) . .
C6 Co2 C8 66.0(3) . .
C7 Co2 P4 111.2(2) . .
C7 Co2 P5 155.1(2) . .
C7 Co2 P6 97.16(19) . .
C7 Co2 C8 39.4(3) . .
C8 Co2 P4 90.5(2) . .
C8 Co2 P5 136.8(2) . .
C8 Co2 P6 132.1(2) . .
C9 Co2 P4 108.5(3) . .
C9 Co2 P5 100.0(3) . .
C9 Co2 P6 157.8(2) . .
C9 Co2 C6 65.2(3) . .
C9 Co2 C7 65.2(3) . .
C9 Co2 C8 39.2(3) . .
C9 Co2 C10 39.7(3) . .
C10 Co2 P4 147.7(3) . .
C10 Co2 P5 89.7(2) . .
C10 Co2 P6 122.2(3) . .
C10 Co2 C6 39.1(3) . .
C10 Co2 C7 66.0(3) . .
C10 Co2 C8 67.0(3) . .
O1 P1 Co1 106.6(2) . .
O2 P1 Co1 113.1(2) . .
O2 P1 O1 98.0(3) . .
O7 P1 Co1 118.5(2) . .
O7 P1 O1 110.5(3) . .
O7 P1 O2 108.1(3) . .
O3 P2 Co1 106.6(2) . .
O4 P2 Co1 113.9(2) . .
O4 P2 O3 99.8(3) . .
O8 P2 Co1 119.32(18) . .
O8 P2 O3 109.7(3) . .
O8 P2 O4 105.7(3) . .
O5 P3 Co1 106.0(2) . .
O6 P3 Co1 112.1(2) . .
O6 P3 O5 100.7(3) . .
O9 P3 Co1 119.2(2) . .
O9 P3 O5 110.3(3) . .
O9 P3 O6 106.9(3) . .
O11 P4 Co2 112.5(2) . .
O11 P4 O12 100.1(2) . .
O12 P4 Co2 107.67(18) . .
O17 P4 Co2 119.82(18) . .
O17 P4 O11 105.5(2) . .
O17 P4 O12 109.5(2) . .
O13 P5 Co2 113.31(18) . .
O13 P5 O14 99.8(3) . .
O14 P5 Co2 106.01(19) . .
O18 P5 Co2 118.00(19) . .
O18 P5 O13 107.1(2) . .
O18 P5 O14 111.1(2) . .
O15 P6 Co2 113.3(2) . .
O16 P6 Co2 106.70(19) . .
O16 P6 O15 98.8(3) . .
O19 P6 Co2 119.00(17) . .
O19 P6 O15 107.0(2) . .
O19 P6 O16 110.1(3) . .
C11 O1 P1 118.2(5) . .
C13 O2 P1 126.9(14) . .
C13 O2 C13A 13(2) . .
C13A O2 P1 119.6(12) . .
C15 O3 P2 119.8(5) . .
C17 O4 P2 122.5(5) . .
C19 O5 P3 121.2(5) . .
C21 O6 P3 122.9(6) . .
P1 O7 Ru1 127.1(3) . .
P2 O8 Ru1 126.6(3) . .
P3 O9 Ru1 126.8(2) . .
N20 N10 Ru1 170.7(5) . .
N10 N20 Ru2 169.6(5) . .
C31 O11 P4 123.0(4) . .
C33 O12 P4 119.2(4) . .
C35 O13 P5 122.1(4) . .
C37 O14 P5 120.1(4) . .
C39 O15 P6 126.6(4) . .
C41 O16 P6 123.3(6) . .
C41 O16 C41A 24.2(10) . .
C41A O16 P6 113.5(8) . .
P4 O17 Ru2 125.8(3) . .
P5 O18 Ru2 125.8(2) . .
P6 O19 Ru2 125.4(2) . .
C51 N1 Ru1 125.9(5) . .
C51 N1 C55 118.7(6) . .
C55 N1 Ru1 115.1(5) . .
C56 N2 Ru1 113.9(5) . .
C60 N2 Ru1 125.9(5) . .
C60 N2 C56 120.0(6) . .
C61 N3 Ru2 124.9(5) . .
C61 N3 C65 119.0(6) . .
C65 N3 Ru2 115.6(4) . .
C66 N4 Ru2 115.8(4) . .
C70 N4 Ru2 127.0(5) . .
C70 N4 C66 117.1(6) . .
F1 B1 F1 109.7(10) 2_655 .
F2 B1 F1 107.8(3) 2_655 .
F2 B1 F1 109.7(3) . .
F2 B1 F1 109.7(3) 2_655 2_655
F2 B1 F1 107.8(3) . 2_655
F2 B1 F2 112.2(10) . 2_655
F3 B2 F3 106.5(9) . 2_656
F4 B2 F3 108.1(5) 2_656 2_656
F4 B2 F3 111.0(5) . 2_656
F4 B2 F3 111.0(5) 2_656 .
F4 B2 F3 108.1(5) . .
F4 B2 F4 112.0(12) . 2_656
F5 B3 F7 102.8(11) . .
F5 B3 F5A 30.0(9) . .
F5 B3 F6A 98.7(12) . .
F6 B3 F5 112.4(10) . .
F6 B3 F7 104.2(11) . .
F6 B3 F5A 137.9(13) . .
F6 B3 F6A 78.7(11) . .
F6 B3 F7A 61.0(16) . .
F8 B3 F5 117.0(14) . .
F8 B3 F6 115.5(13) . .
F8 B3 F7 102.5(12) . .
F8 B3 F5A 87.9(14) . .
F8 B3 F6A 55.7(11) . .
F8 B3 F7A 174.4(19) . .
F5A B3 F7 104.0(12) . .
F5A B3 F6A 88.5(13) . .
F6A B3 F7 155.0(13) . .
F7A B3 F5 68.5(14) . .
F7A B3 F7 74.9(16) . .
F7A B3 F5A 97.5(15) . .
F7A B3 F6A 125.5(18) . .
F8A B3 F5 133.6(14) . .
F8A B3 F6 109.1(13) . .
F8A B3 F7 46.4(9) . .
F8A B3 F8 58.4(10) . .
F8A B3 F5A 113.0(14) . .
F8A B3 F6A 108.9(14) . .
F8A B3 F7A 117.7(18) . .
Co1 C1 C3 59.9(6) . .
Co1 C1 C4 61.0(5) . .
C2 C1 Co1 70.5(11) . .
C2 C1 C3 36.3(6) . .
C2 C1 C4 72.4(6) . .
C2 C1 C5 109.2(10) . .
C4 C1 C3 36.1(4) . .
C5 C1 Co1 71.4(11) . .
C5 C1 C3 73.0(6) . .
C5 C1 C4 36.9(6) . .
Co1 C2 C4 61.4(6) . .
Co1 C2 C5 60.0(8) . .
C1 C2 Co1 73.5(11) . .
C1 C2 C3 108.2(10) . .
C1 C2 C4 72.0(7) . .
C1 C2 C5 35.8(6) . .
C3 C2 Co1 73.1(11) . .
C3 C2 C4 36.2(6) . .
C3 C2 C5 72.5(7) . .
C4 C2 C5 36.3(4) . .
Co1 C3 C1 59.9(6) . .
C2 C3 Co1 70.2(11) . .
C2 C3 C1 35.5(6) . .
C4 C3 Co1 73.4(9) . .
C4 C3 C1 71.9(6) . .
C4 C3 C2 107.4(9) . .
C1 C4 Co1 59.4(6) . .
C1 C4 C2 35.6(4) . .
C2 C4 Co1 58.3(7) . .
C3 C4 Co1 70.7(9) . .
C3 C4 C1 72.0(6) . .
C3 C4 C2 36.4(5) . .
C3 C4 C5 108.6(9) . .
C5 C4 Co1 70.1(11) . .
C5 C4 C1 36.8(6) . .
C5 C4 C2 72.2(8) . .
Co1 C5 C2 58.8(8) . .
C1 C5 Co1 72.1(11) . .
C1 C5 C2 35.0(6) . .
C1 C5 C4 106.3(10) . .
C4 C5 Co1 73.6(10) . .
C4 C5 C2 71.5(7) . .
C2A C1A Co1 69.4(6) . .
C2A C1A C5A 110.9(7) . .
C5A C1A Co1 70.5(6) . .
C1A C2A Co1 68.7(6) . .
C1A C2A C3A 106.7(7) . .
C3A C2A Co1 70.3(6) . .
C2A C3A Co1 67.6(6) . .
C2A C3A C4A 107.5(7) . .
C4A C3A Co1 67.9(7) . .
C3A C4A Co1 69.7(7) . .
C5A C4A Co1 70.3(7) . .
C5A C4A C3A 109.4(7) . .
C1A C5A Co1 67.0(6) . .
C4A C5A Co1 68.3(7) . .
C4A C5A C1A 105.4(7) . .
C7 C6 Co2 70.8(4) . .
C7 C6 C10 109.2(7) . .
C10 C6 Co2 69.9(4) . .
C6 C7 Co2 70.3(4) . .
C6 C7 C8 108.9(7) . .
C8 C7 Co2 71.0(4) . .
C7 C8 Co2 69.6(4) . .
C9 C8 Co2 68.8(4) . .
C9 C8 C7 105.3(7) . .
C8 C9 Co2 72.0(4) . .
C8 C9 C10 110.4(7) . .
C10 C9 Co2 70.3(4) . .
C6 C10 Co2 71.0(4) . .
C6 C10 C9 106.2(8) . .
C9 C10 Co2 70.1(4) . .
C12 C11 O1 110.1(8) . .
O2 C13 C14 103.5(17) . .
O2 C13A C14A 102(2) . .
O3 C15 C16 112.3(10) . .
O3 C15 C16A 108.5(10) . .
C16 C15 C16A 37.2(9) . .
O4 C17 C18 132(2) . .
O4 C17 C18A 105.9(10) . .
C18 C17 C18A 31.4(19) . .
O5 C19 C20A 110.7(10) . .
C20 C19 O5 113.7(9) . .
C20 C19 C20A 32.0(9) . .
O6 C21 C22 106.0(16) . .
O6 C21 C22A 116(2) . .
C22A C21 C22 106(3) . .
O11 C31 C32A 107.4(10) . .
C32 C31 O11 114.7(11) . .
C32 C31 C32A 32.4(9) . .
O12 C33 C34 110.2(7) . .
O13 C35 C36 108.4(6) . .
C38 C37 O14 112.4(8) . .
O15 C39 C40 115.3(12) . .
O15 C39 C40A 105.5(8) . .
C40 C39 C40A 27.6(11) . .
O16 C41 C42 108.5(10) . .
O16 C41A C42A 99.8(17) . .
N1 C51 C52 122.8(7) . .
C51 C52 C53 119.1(7) . .
C52 C53 C54 117.8(7) . .
C55 C54 C53 120.8(7) . .
N1 C55 C56 113.6(7) . .
C54 C55 N1 120.7(7) . .
C54 C55 C56 125.7(7) . .
N2 C56 C55 115.0(6) . .
N2 C56 C57 120.6(7) . .
C57 C56 C55 124.4(7) . .
C58 C57 C56 118.4(8) . .
C59 C58 C57 121.8(8) . .
C58 C59 C60 117.8(8) . .
N2 C60 C59 121.4(8) . .
N3 C61 C62 120.6(7) . .
C63 C62 C61 120.8(7) . .
C62 C63 C64 117.3(7) . .
C65 C64 C63 121.8(8) . .
N3 C65 C66 114.6(6) . .
C64 C65 N3 120.4(6) . .
C64 C65 C66 125.0(7) . .
N4 C66 C65 113.1(6) . .
C67 C66 N4 122.0(6) . .
C67 C66 C65 124.8(7) . .
C66 C67 C68 118.4(7) . .
C67 C68 C69 120.6(8) . .
C70 C69 C68 117.6(7) . .
N4 C70 C69 124.2(7) . .
O3S C2S C1S 107.6(19) . .
C2S O3S C4S 108.4(18) . .
O3S C4S C5S 95.5(19) . .

loop_
_geom_bond_atom_site_label_1
_geom_bond_atom_site_label_2
_geom_bond_distance
_geom_bond_site_symmetry_2
Ru1 O7 2.092(5) .
Ru1 O8 2.054(4) .
Ru1 O9 2.108(4) .
Ru1 N10 1.890(5) .
Ru1 N1 2.004(6) .
Ru1 N2 2.023(5) .
Ru2 N20 1.916(6) .
Ru2 O17 2.073(4) .
Ru2 O18 2.089(4) .
Ru2 O19 2.117(4) .
Ru2 N3 2.010(5) .
Ru2 N4 2.005(5) .
Co1 P1 2.163(2) .
Co1 P2 2.158(2) .
Co1 C1 2.013(15) .
Co1 C2 1.980(19) .
Co1 C3 2.014(17) .
Co1 C4 2.045(13) .
Co1 C5 2.00(2) .
Co1 C1A 2.109(10) .
Co1 C2A 2.120(12) .
Co1 C3A 2.158(14) .
Co1 C4A 2.131(17) .
Co1 C5A 2.160(13) .
Co2 P4 2.156(2) .
Co2 P5 2.1616(19) .
Co2 P6 2.1649(18) .
Co2 C6 2.080(7) .
Co2 C7 2.087(7) .
Co2 C8 2.105(6) .
Co2 C9 2.063(7) .
Co2 C10 2.066(7) .
P1 O1 1.605(5) .
P1 O2 1.591(6) .
P1 O7 1.500(5) .
P2 O3 1.602(5) .
P2 O4 1.580(5) .
P2 O8 1.512(4) .
P3 O5 1.585(6) .
P3 O6 1.565(5) .
P3 O9 1.507(4) .
P4 O11 1.604(5) .
P4 O12 1.605(4) .
P4 O17 1.509(4) .
P5 O13 1.576(4) .
P5 O14 1.581(5) .
P5 O18 1.512(4) .
P6 O15 1.579(5) .
P6 O16 1.570(5) .
P6 O19 1.510(4) .
O1 C11 1.461(9) .
O2 C13 1.42(3) .
O2 C13A 1.488(17) .
O3 C15 1.445(9) .
O4 C17 1.444(11) .
O5 C19 1.456(9) .
O6 C21 1.454(11) .
N10 N20 1.130(6) .
O11 C31 1.433(9) .
O12 C33 1.435(8) .
O13 C35 1.453(7) .
O14 C37 1.495(9) .
O15 C39 1.419(9) .
O16 C41 1.465(12) .
O16 C41A 1.51(2) .
N1 C51 1.342(8) .
N1 C55 1.360(8) .
N2 C56 1.356(8) .
N2 C60 1.330(8) .
N3 C61 1.343(8) .
N3 C65 1.359(8) .
N4 C66 1.379(8) .
N4 C70 1.330(8) .
B1 F1 1.375(7) 2_655
B1 F1 1.375(7) .
B1 F2 1.356(7) .
B1 F2 1.356(7) 2_655
B2 F3 1.351(7) .
B2 F3 1.351(7) 2_656
B2 F4 1.326(8) .
B2 F4 1.326(8) 2_656
B3 F5 1.353(13) .
B3 F6 1.322(13) .
B3 F7 1.436(14) .
B3 F8 1.322(14) .
B3 F5A 1.398(15) .
B3 F6A 1.421(15) .
B3 F7A 1.343(16) .
B3 F8A 1.276(14) .
C1 C2 1.234(15) .
C1 C3 2.018(18) .
C1 C4 2.017(17) .
C1 C5 1.258(15) .
C2 C3 1.258(14) .
C2 C4 2.022(18) .
C2 C5 2.03(2) .
C3 C4 1.252(15) .
C4 C5 1.262(14) .
C1A C2A 1.510(12) .
C1A C5A 1.548(13) .
C2A C3A 1.537(14) .
C3A C4A 1.550(14) .
C4A C5A 1.519(14) .
C6 C7 1.387(10) .
C6 C10 1.388(11) .
C7 C8 1.414(9) .
C8 C9 1.400(11) .
C9 C10 1.401(11) .
C11 C12 1.440(12) .
C13 C14 1.516(17) .
C13A C14A 1.504(19) .
C15 C16 1.458(14) .
C15 C16A 1.506(15) .
C17 C18 1.490(19) .
C17 C18A 1.548(14) .
C19 C20 1.433(14) .
C19 C20A 1.500(15) .
C21 C22 1.502(17) .
C21 C22A 1.482(19) .
C31 C32 1.424(14) .
C31 C32A 1.479(14) .
C33 C34 1.466(10) .
C35 C36 1.502(10) .
C37 C38 1.383(12) .
C39 C40 1.515(16) .
C39 C40A 1.523(12) .
C41 C42 1.509(14) .
C41A C42A 1.546(18) .
C51 C52 1.358(10) .
C52 C53 1.384(11) .
C53 C54 1.392(11) .
C54 C55 1.355(10) .
C55 C56 1.467(10) .
C56 C57 1.384(9) .
C57 C58 1.361(11) .
C58 C59 1.355(11) .
C59 C60 1.397(10) .
C61 C62 1.387(10) .
C62 C63 1.355(11) .
C63 C64 1.373(10) .
C64 C65 1.353(9) .
C65 C66 1.471(9) .
C66 C67 1.369(9) .
C67 C68 1.371(10) .
C68 C69 1.380(10) .
C69 C70 1.361(10) .
C1S C2S 1.501(17) .
C2S O3S 1.414(15) .
O3S C4S 1.444(17) .
C4S C5S 1.456(17) .
